data_1555576
loop_
_publ_author_name
'Ma, Wenpeng'
'Chen, Fei'
'Liu, Youran'
'He, Yan-Mei'
'Fan, Qing-Hua'

_publ_section_title
;
 Ruthenium-Catalyzed Enantioselective Hydrogenation of 1,8-Naphthyridine
 Derivatives.
;
_journal_issue 11
_journal_name_full 'Organic letters'
_journal_page_first 2730
_journal_page_last 2733
_journal_paper_doi 10.1021/acs.orglett.6b01186
_journal_volume 18
_journal_year 2016
_chemical_absolute_configuration ad
_chemical_formula_moiety 'C27 H24 N2 O2 S'
_chemical_formula_sum 'C27 H24 N2 O2 S'
_chemical_formula_weight 440.54
_space_group_crystal_system monoclinic
_space_group_IT_number 4
_space_group_name_Hall 'P 2yb'
_space_group_name_H-M_alt 'P 1 21 1'
_atom_sites_solution_hydrogens geom
_audit_creation_date 2015-10-27
_audit_creation_method
;
Olex2 1.2
(compiled 2015.09.30 svn.r3233 for OlexSys, GUI svn.r5103)
;
_cell_angle_alpha 90
_cell_angle_beta 90.577(3)
_cell_angle_gamma 90
_cell_formula_units_Z 2
_cell_length_a 10.581(3)
_cell_length_b 9.532(3)
_cell_length_c 11.106(3)
_cell_measurement_reflns_used 3728
_cell_measurement_temperature 173.1500
_cell_measurement_theta_max 27.4786
_cell_measurement_theta_min 1.8339
_cell_volume 1120.1(6)
_computing_cell_refinement 'CrystalClear (Rigaku Inc., 2007)'
_computing_data_collection 'CrystalClear (Rigaku Inc., 2007)'
_computing_data_reduction 'CrystalClear (Rigaku Inc., 2007)'
_computing_molecular_graphics 'Olex2 (Dolomanov et al., 2009)'
_computing_publication_material 'CIFTAB (Sheldrick, 2013)'
_computing_structure_refinement 'SHELXL (Sheldrick, 2014)'
_computing_structure_solution
;
'SHELXT (Sheldrick, 2014)'
;
_diffrn_ambient_temperature 173.1500
_diffrn_detector_area_resol_mean 28.5714
_diffrn_measured_fraction_theta_full 0.991
_diffrn_measured_fraction_theta_max 0.990
_diffrn_measurement_details
;
scan:
	Number of images: 360
	           Slice: -110.0000 - 70.0000
	     Image width: 0.5000
	        Exp time: 3.0000
	   Rotation axis: Omega
	           Omega: 0.0000
	             Chi: 45.0000
	             Phi: 0.0000
	             XTD: 45.0729
	          2theta: -19.9826
scan:
	Number of images: 360
	           Slice: -110.0000 - 70.0000
	     Image width: 0.5000
	        Exp time: 3.0000
	   Rotation axis: Omega
	           Omega: 0.0000
	             Chi: 45.0000
	             Phi: 180.0000
	             XTD: 45.0729
	          2theta: -19.9826
scan:
	Number of images: 312
	           Slice: -110.0000 - 46.0000
	     Image width: 0.5000
	        Exp time: 3.0000
	   Rotation axis: Omega
	           Omega: 0.0000
	             Chi: 45.0000
	             Phi: 90.0000
	             XTD: 45.0729
	          2theta: -19.9826
;
_diffrn_measurement_device
;
Saturn724+ (2x2 bin mode)
;
_diffrn_measurement_device_details
;
AFC10: Fixed Chi 2 circle
;
_diffrn_measurement_device_type 'Saturn724+ CCD'
_diffrn_measurement_method '\w scans at fixed \c = 45\%'
_diffrn_orient_matrix_type d*Trek
_diffrn_orient_matrix_UB_11 -0.0037
_diffrn_orient_matrix_UB_12 0.0536
_diffrn_orient_matrix_UB_13 -0.0778
_diffrn_orient_matrix_UB_21 0.0906
_diffrn_orient_matrix_UB_22 -0.0415
_diffrn_orient_matrix_UB_23 -0.0329
_diffrn_orient_matrix_UB_31 -0.0453
_diffrn_orient_matrix_UB_32 -0.0646
_diffrn_orient_matrix_UB_33 -0.0434
_diffrn_radiation_detector CCD
_diffrn_radiation_monochromator 'Graphite Monochromator'
_diffrn_radiation_type MoK\a
_diffrn_radiation_wavelength 0.71073
_diffrn_reflns_av_R_equivalents 0.0235
_diffrn_reflns_av_unetI/netI 0.0235
_diffrn_reflns_Laue_measured_fraction_full 0.991
_diffrn_reflns_Laue_measured_fraction_max 0.990
_diffrn_reflns_limit_h_max 13
_diffrn_reflns_limit_h_min -13
_diffrn_reflns_limit_k_max 11
_diffrn_reflns_limit_k_min -12
_diffrn_reflns_limit_l_max 14
_diffrn_reflns_limit_l_min -14
_diffrn_reflns_number 12116
_diffrn_reflns_point_group_measured_fraction_full 0.980
_diffrn_reflns_point_group_measured_fraction_max 0.974
_diffrn_reflns_theta_full 26.000
_diffrn_reflns_theta_max 27.497
_diffrn_reflns_theta_min 2.646
_diffrn_source 'Sealed Tube'
_diffrn_source_current 30.0000
_diffrn_source_power 1.5000
_diffrn_source_voltage 50.0000
_exptl_absorpt_coefficient_mu 0.172
_exptl_absorpt_correction_T_max 1.0000
_exptl_absorpt_correction_T_min 0.7961
_exptl_absorpt_correction_type multi-scan
_exptl_absorpt_process_details 'CrystalClear (Rigaku Inc., 2007)'
_exptl_crystal_colour Colorless
_exptl_crystal_density_diffrn 1.306
_exptl_crystal_description block
_exptl_crystal_F_000 464
_exptl_crystal_size_max 0.67
_exptl_crystal_size_mid 0.49
_exptl_crystal_size_min 0.3
_refine_diff_density_max 0.167
_refine_diff_density_min -0.229
_refine_diff_density_rms 0.033
_refine_ls_abs_structure_details
;
 Flack x determined using 2182 quotients [(I+)-(I-)]/[(I+)+(I-)]
 (Parsons, Flack and Wagner, Acta Cryst. B69 (2013) 249-259).
;
_refine_ls_abs_structure_Flack 0.03(2)
_refine_ls_extinction_method none
_refine_ls_goodness_of_fit_ref 1.076
_refine_ls_hydrogen_treatment constr
_refine_ls_matrix_type full
_refine_ls_number_parameters 290
_refine_ls_number_reflns 5021
_refine_ls_number_restraints 1
_refine_ls_restrained_S_all 1.076
_refine_ls_R_factor_all 0.0307
_refine_ls_R_factor_gt 0.0302
_refine_ls_shift/su_max 0.001
_refine_ls_shift/su_mean 0.000
_refine_ls_structure_factor_coef Fsqd
_refine_ls_weighting_details 'w=1/[\s^2^(Fo^2^)+(0.0367P)^2^+0.1982P] where P=(Fo^2^+2Fc^2^)/3'
_refine_ls_weighting_scheme calc
_refine_ls_wR_factor_gt 0.0755
_refine_ls_wR_factor_ref 0.0759
_reflns_Friedel_coverage 0.856
_reflns_Friedel_fraction_full 0.967
_reflns_Friedel_fraction_max 0.956
_reflns_number_gt 4971
_reflns_number_total 5021
_reflns_threshold_expression 'I > 2\s(I)'
_cod_data_source_file ol6b01186_si_002.cif
_cod_data_source_block sa4399
_cod_original_cell_volume 1120.0(5)
_cod_database_code 1555576
_shelx_space_group_comment
;
The symmetry employed for this shelxl refinement is uniquely defined
by the following loop, which should always be used as a source of
symmetry information in preference to the above space-group names.
They are only intended as comments.
;
_diffrn_number_total 2717
_olex2_refinement_description
;
1. Fixed Uiso
 At 1.2 times of:
  All C(H) groups, All C(H,H) groups
 At 1.5 times of:
  All C(H,H,H) groups
2.a Ternary CH refined with riding coordinates:
 C1(H1)
2.b Secondary CH2 refined with riding coordinates:
 C2(H2A,H2B), C3(H3A,H3B)
2.c Aromatic/amide H refined with riding coordinates:
 C5(H5), C6(H6), C10(H10), C11(H11), C12(H12), C13(H13), C14(H14), C16(H16),
 C17(H17), C18(H18), C19(H19), C20(H20), C22(H22), C23(H23), C25(H25), C26(H26)
2.d Idealised Me refined as rotating group:
 C27(H27A,H27B,H27C)
;
_shelx_shelxl_version_number 2014/7
_olex2_submission_special_instructions 'No special instructions were received'

loop_
_space_group_symop_operation_xyz
'x, y, z'
'-x, y+1/2, -z'

loop_
_atom_site_label
_atom_site_type_symbol
_atom_site_fract_x
_atom_site_fract_y
_atom_site_fract_z
_atom_site_U_iso_or_equiv
_atom_site_adp_type
_atom_site_occupancy
_atom_site_site_symmetry_order
_atom_site_calc_flag
_atom_site_refinement_flags_posn
S1 S 0.63598(4) 0.28382(5) 0.88016(4) 0.02601(12) Uani 1 1 d .
O1 O 0.58590(16) 0.14427(16) 0.89070(14) 0.0350(3) Uani 1 1 d .
O2 O 0.70473(14) 0.34123(17) 0.97954(13) 0.0324(3) Uani 1 1 d .
N1 N 0.51027(16) 0.38197(18) 0.84671(15) 0.0261(3) Uani 1 1 d .
N2 N 0.63930(16) 0.57851(17) 0.83547(14) 0.0250(3) Uani 1 1 d .
C1 C 0.38458(18) 0.3124(2) 0.84373(18) 0.0278(4) Uani 1 1 d .
H1 H 0.3858 0.2391 0.9056 0.033 Uiso 1 1 calc R
C2 C 0.28248(19) 0.4189(2) 0.87890(19) 0.0319(5) Uani 1 1 d .
H2A H 0.2000 0.3748 0.8734 0.038 Uiso 1 1 calc R
H2B H 0.2961 0.4480 0.9617 0.038 Uiso 1 1 calc R
C3 C 0.2852(2) 0.5464(2) 0.7975(2) 0.0329(4) Uani 1 1 d .
H3A H 0.2641 0.5193 0.7155 0.039 Uiso 1 1 calc R
H3B H 0.2234 0.6146 0.8239 0.039 Uiso 1 1 calc R
C4 C 0.41510(19) 0.6097(2) 0.80194(17) 0.0269(4) Uani 1 1 d .
C5 C 0.43584(19) 0.7528(2) 0.79013(18) 0.0291(4) Uani 1 1 d .
H5 H 0.3679 0.8120 0.7737 0.035 Uiso 1 1 calc R
C6 C 0.5560(2) 0.8090(2) 0.80247(18) 0.0286(4) Uani 1 1 d .
H6 H 0.5692 0.9052 0.7964 0.034 Uiso 1 1 calc R
C7 C 0.65622(19) 0.7182(2) 0.82410(17) 0.0248(4) Uani 1 1 d .
C8 C 0.52258(19) 0.5276(2) 0.82752(17) 0.0243(4) Uani 1 1 d .
C9 C 0.35754(19) 0.2413(2) 0.72428(19) 0.0304(4) Uani 1 1 d .
C10 C 0.2946(3) 0.1138(3) 0.7240(2) 0.0452(6) Uani 1 1 d .
H10 H 0.2702 0.0743 0.7967 0.054 Uiso 1 1 calc R
C11 C 0.2676(3) 0.0444(4) 0.6175(3) 0.0636(9) Uani 1 1 d .
H11 H 0.2245 -0.0406 0.6189 0.076 Uiso 1 1 calc R
C12 C 0.3046(3) 0.1015(4) 0.5089(3) 0.0643(9) Uani 1 1 d .
H12 H 0.2876 0.0545 0.4372 0.077 Uiso 1 1 calc R
C13 C 0.3669(3) 0.2287(4) 0.5078(2) 0.0609(9) Uani 1 1 d .
H13 H 0.3912 0.2679 0.4349 0.073 Uiso 1 1 calc R
C14 C 0.3937(2) 0.2986(3) 0.61505(19) 0.0439(6) Uani 1 1 d .
H14 H 0.4359 0.3841 0.6135 0.053 Uiso 1 1 calc R
C15 C 0.78769(18) 0.7694(2) 0.84135(16) 0.0259(4) Uani 1 1 d .
C16 C 0.8265(2) 0.8969(2) 0.79271(19) 0.0302(4) Uani 1 1 d .
H16 H 0.7708 0.9487 0.7451 0.036 Uiso 1 1 calc R
C17 C 0.9478(2) 0.9470(2) 0.8147(2) 0.0358(5) Uani 1 1 d .
H17 H 0.9727 1.0325 0.7822 0.043 Uiso 1 1 calc R
C18 C 1.0315(2) 0.8706(2) 0.8846(2) 0.0355(5) Uani 1 1 d .
H18 H 1.1126 0.9046 0.8995 0.043 Uiso 1 1 calc R
C19 C 0.9941(2) 0.7428(2) 0.93254(19) 0.0328(5) Uani 1 1 d .
H19 H 1.0506 0.6908 0.9792 0.039 Uiso 1 1 calc R
C20 C 0.8732(2) 0.6925(2) 0.91121(18) 0.0293(4) Uani 1 1 d .
H20 H 0.8489 0.6068 0.9437 0.035 Uiso 1 1 calc R
C21 C 0.73509(19) 0.2848(3) 0.75298(17) 0.0301(4) Uani 1 1 d .
C22 C 0.8528(2) 0.3481(3) 0.7591(2) 0.0386(5) Uani 1 1 d .
H22 H 0.8771 0.3986 0.8272 0.046 Uiso 1 1 calc R
C23 C 0.9341(3) 0.3352(3) 0.6623(3) 0.0502(7) Uani 1 1 d .
H23 H 1.0133 0.3772 0.6662 0.060 Uiso 1 1 calc R
C24 C 0.8992(3) 0.2605(3) 0.5595(2) 0.0524(8) Uani 1 1 d .
C25 C 0.7808(3) 0.1993(3) 0.5556(2) 0.0507(7) Uani 1 1 d .
H25 H 0.7558 0.1499 0.4872 0.061 Uiso 1 1 calc R
C26 C 0.6984(2) 0.2099(3) 0.6514(2) 0.0391(5) Uani 1 1 d .
H26 H 0.6194 0.1673 0.6476 0.047 Uiso 1 1 calc R
C27 C 0.9895(4) 0.2434(5) 0.4547(3) 0.0840(14) Uani 1 1 d .
H27A H 1.0545 0.3135 0.4601 0.126 Uiso 1 1 calc GR
H27B H 0.9438 0.2542 0.3802 0.126 Uiso 1 1 calc GR
H27C H 1.0272 0.1519 0.4578 0.126 Uiso 1 1 calc GR

loop_
_atom_site_aniso_label
_atom_site_aniso_U_11
_atom_site_aniso_U_22
_atom_site_aniso_U_33
_atom_site_aniso_U_23
_atom_site_aniso_U_13
_atom_site_aniso_U_12
S1 0.0324(2) 0.0216(2) 0.0240(2) 0.00326(19) -0.00159(16) 0.00006(19)
O1 0.0447(9) 0.0223(7) 0.0380(8) 0.0067(6) -0.0012(6) -0.0010(7)
O2 0.0349(7) 0.0356(8) 0.0266(7) 0.0028(6) -0.0047(6) -0.0013(6)
N1 0.0258(8) 0.0219(8) 0.0304(8) 0.0018(7) -0.0022(7) -0.0025(6)
N2 0.0293(8) 0.0211(8) 0.0246(7) -0.0009(6) 0.0010(6) -0.0007(7)
C1 0.0294(9) 0.0292(11) 0.0247(9) 0.0015(7) 0.0013(7) -0.0065(8)
C2 0.0299(10) 0.0367(12) 0.0291(10) -0.0007(8) 0.0038(8) -0.0042(9)
C3 0.0269(10) 0.0351(11) 0.0367(11) 0.0014(9) 0.0019(8) 0.0002(8)
C4 0.0287(10) 0.0273(10) 0.0247(9) -0.0006(7) 0.0019(7) 0.0018(8)
C5 0.0318(10) 0.0265(11) 0.0289(9) 0.0010(7) 0.0022(8) 0.0067(8)
C6 0.0371(10) 0.0198(11) 0.0289(9) -0.0002(7) 0.0024(8) 0.0019(8)
C7 0.0309(10) 0.0208(9) 0.0227(9) -0.0007(7) 0.0015(7) -0.0002(7)
C8 0.0306(10) 0.0209(9) 0.0214(8) 0.0003(7) 0.0013(7) -0.0005(7)
C9 0.0302(10) 0.0332(11) 0.0276(10) -0.0020(8) -0.0026(8) -0.0019(8)
C10 0.0537(15) 0.0350(13) 0.0467(14) -0.0041(10) -0.0112(11) -0.0074(11)
C11 0.079(2) 0.0453(16) 0.065(2) -0.0178(14) -0.0276(16) -0.0059(15)
C12 0.0690(19) 0.075(2) 0.0481(16) -0.0325(16) -0.0230(14) 0.0129(17)
C13 0.0549(16) 0.100(3) 0.0274(11) -0.0088(14) -0.0025(11) 0.0054(17)
C14 0.0418(11) 0.0617(17) 0.0280(10) 0.0003(11) -0.0010(8) -0.0086(13)
C15 0.0312(9) 0.0224(10) 0.0242(8) -0.0040(8) 0.0018(7) -0.0025(8)
C16 0.0354(10) 0.0243(10) 0.0309(10) 0.0017(8) 0.0006(8) -0.0009(8)
C17 0.0410(12) 0.0259(10) 0.0405(12) -0.0001(9) 0.0029(10) -0.0084(9)
C18 0.0319(11) 0.0366(13) 0.0379(11) -0.0044(9) 0.0000(9) -0.0054(9)
C19 0.0342(10) 0.0325(12) 0.0317(10) -0.0014(8) -0.0031(8) 0.0012(8)
C20 0.0368(11) 0.0229(10) 0.0281(9) 0.0002(8) 0.0016(8) -0.0003(8)
C21 0.0390(10) 0.0241(9) 0.0272(9) 0.0052(9) 0.0025(7) 0.0077(9)
C22 0.0394(12) 0.0336(12) 0.0429(13) 0.0055(10) 0.0058(10) 0.0037(10)
C23 0.0452(13) 0.0510(15) 0.0548(16) 0.0152(13) 0.0149(12) 0.0094(12)
C24 0.0598(15) 0.0609(19) 0.0369(12) 0.0175(12) 0.0139(11) 0.0284(14)
C25 0.0710(18) 0.0522(17) 0.0289(11) -0.0011(11) 0.0017(11) 0.0239(14)
C26 0.0507(13) 0.0363(12) 0.0303(10) -0.0011(9) -0.0017(9) 0.0099(10)
C27 0.080(2) 0.119(4) 0.0534(18) 0.0249(19) 0.0295(16) 0.045(2)

loop_
_atom_type_symbol
_atom_type_description
_atom_type_scat_dispersion_real
_atom_type_scat_dispersion_imag
_atom_type_scat_source
C C 0.0033 0.0016 'International Tables Vol C Tables 4.2.6.8 and 6.1.1.4'
H H 0.0000 0.0000 'International Tables Vol C Tables 4.2.6.8 and 6.1.1.4'
N N 0.0061 0.0033 'International Tables Vol C Tables 4.2.6.8 and 6.1.1.4'
O O 0.0106 0.0060 'International Tables Vol C Tables 4.2.6.8 and 6.1.1.4'
S S 0.1246 0.1234 'International Tables Vol C Tables 4.2.6.8 and 6.1.1.4'

loop_
_geom_angle_atom_site_label_1
_geom_angle_atom_site_label_2
_geom_angle_atom_site_label_3
_geom_angle
O1 S1 N1 104.12(9)
O1 S1 C21 106.98(11)
O2 S1 O1 118.57(9)
O2 S1 N1 110.94(9)
O2 S1 C21 108.33(10)
N1 S1 C21 107.32(9)
C1 N1 S1 117.83(13)
C8 N1 S1 120.79(14)
C8 N1 C1 121.32(17)
C8 N2 C7 118.55(18)
N1 C1 H1 107.3
N1 C1 C2 109.33(16)
N1 C1 C9 112.36(16)
C2 C1 H1 107.3
C9 C1 H1 107.3
C9 C1 C2 113.04(17)
C1 C2 H2A 109.4
C1 C2 H2B 109.4
H2A C2 H2B 108.0
C3 C2 C1 111.15(17)
C3 C2 H2A 109.4
C3 C2 H2B 109.4
C2 C3 H3A 109.9
C2 C3 H3B 109.9
H3A C3 H3B 108.3
C4 C3 C2 108.99(18)
C4 C3 H3A 109.9
C4 C3 H3B 109.9
C5 C4 C3 122.51(19)
C5 C4 C8 115.94(19)
C8 C4 C3 121.38(18)
C4 C5 H5 119.4
C6 C5 C4 121.11(19)
C6 C5 H5 119.4
C5 C6 H6 120.8
C5 C6 C7 118.34(18)
C7 C6 H6 120.8
N2 C7 C6 121.98(19)
N2 C7 C15 115.93(18)
C6 C7 C15 122.04(19)
N2 C8 N1 115.87(18)
N2 C8 C4 123.98(18)
C4 C8 N1 120.15(18)
C10 C9 C1 118.7(2)
C10 C9 C14 118.7(2)
C14 C9 C1 122.6(2)
C9 C10 H10 119.4
C11 C10 C9 121.1(3)
C11 C10 H10 119.4
C10 C11 H11 120.0
C10 C11 C12 120.0(3)
C12 C11 H11 120.0
C11 C12 H12 120.2
C13 C12 C11 119.5(3)
C13 C12 H12 120.2
C12 C13 H13 119.8
C12 C13 C14 120.4(3)
C14 C13 H13 119.8
C9 C14 C13 120.3(3)
C9 C14 H14 119.8
C13 C14 H14 119.8
C16 C15 C7 121.07(19)
C16 C15 C20 118.83(19)
C20 C15 C7 120.05(18)
C15 C16 H16 119.8
C17 C16 C15 120.5(2)
C17 C16 H16 119.8
C16 C17 H17 119.9
C18 C17 C16 120.3(2)
C18 C17 H17 119.9
C17 C18 H18 120.2
C17 C18 C19 119.6(2)
C19 C18 H18 120.2
C18 C19 H19 119.8
C20 C19 C18 120.3(2)
C20 C19 H19 119.8
C15 C20 H20 119.8
C19 C20 C15 120.42(19)
C19 C20 H20 119.8
C22 C21 S1 120.22(17)
C22 C21 C26 120.6(2)
C26 C21 S1 118.93(18)
C21 C22 H22 120.4
C21 C22 C23 119.1(2)
C23 C22 H22 120.4
C22 C23 H23 119.4
C22 C23 C24 121.3(3)
C24 C23 H23 119.4
C23 C24 C27 121.2(3)
C25 C24 C23 118.3(2)
C25 C24 C27 120.5(3)
C24 C25 H25 119.2
C24 C25 C26 121.5(3)
C26 C25 H25 119.2
C21 C26 H26 120.4
C25 C26 C21 119.3(2)
C25 C26 H26 120.4
C24 C27 H27A 109.5
C24 C27 H27B 109.5
C24 C27 H27C 109.5
H27A C27 H27B 109.5
H27A C27 H27C 109.5
H27B C27 H27C 109.5

loop_
_geom_bond_atom_site_label_1
_geom_bond_atom_site_label_2
_geom_bond_distance
S1 O1 1.4371(16)
S1 O2 1.4250(16)
S1 N1 1.6651(18)
S1 C21 1.768(2)
N1 C1 1.486(2)
N1 C8 1.411(2)
N2 C7 1.350(3)
N2 C8 1.329(3)
C1 H1 0.9800
C1 C2 1.536(3)
C1 C9 1.514(3)
C2 H2A 0.9700
C2 H2B 0.9700
C2 C3 1.516(3)
C3 H3A 0.9700
C3 H3B 0.9700
C3 C4 1.502(3)
C4 C5 1.388(3)
C4 C8 1.407(3)
C5 H5 0.9300
C5 C6 1.385(3)
C6 H6 0.9300
C6 C7 1.388(3)
C7 C15 1.485(3)
C9 C10 1.386(3)
C9 C14 1.387(3)
C10 H10 0.9300
C10 C11 1.383(4)
C11 H11 0.9300
C11 C12 1.383(5)
C12 H12 0.9300
C12 C13 1.381(5)
C13 H13 0.9300
C13 C14 1.391(4)
C14 H14 0.9300
C15 C16 1.393(3)
C15 C20 1.395(3)
C16 H16 0.9300
C16 C17 1.389(3)
C17 H17 0.9300
C17 C18 1.380(3)
C18 H18 0.9300
C18 C19 1.389(3)
C19 H19 0.9300
C19 C20 1.384(3)
C20 H20 0.9300
C21 C22 1.385(3)
C21 C26 1.388(3)
C22 H22 0.9300
C22 C23 1.389(3)
C23 H23 0.9300
C23 C24 1.392(4)
C24 C25 1.382(4)
C24 C27 1.522(4)
C25 H25 0.9300
C25 C26 1.385(4)
C26 H26 0.9300
C27 H27A 0.9600
C27 H27B 0.9600
C27 H27C 0.9600

loop_
_geom_torsion_atom_site_label_1
_geom_torsion_atom_site_label_2
_geom_torsion_atom_site_label_3
_geom_torsion_atom_site_label_4
_geom_torsion
S1 N1 C1 C2 149.97(14)
S1 N1 C1 C9 -83.68(19)
S1 N1 C8 N2 1.3(2)
S1 N1 C8 C4 -178.59(14)
S1 C21 C22 C23 173.49(19)
S1 C21 C26 C25 -174.01(19)
O1 S1 N1 C1 3.81(17)
O1 S1 N1 C8 -179.11(15)
O1 S1 C21 C22 -134.99(19)
O1 S1 C21 C26 38.8(2)
O2 S1 N1 C1 -124.81(15)
O2 S1 N1 C8 52.26(17)
O2 S1 C21 C22 -6.1(2)
O2 S1 C21 C26 167.75(17)
N1 S1 C21 C22 113.76(19)
N1 S1 C21 C26 -72.4(2)
N1 C1 C2 C3 56.4(2)
N1 C1 C9 C10 141.9(2)
N1 C1 C9 C14 -37.8(3)
N2 C7 C15 C16 157.34(18)
N2 C7 C15 C20 -25.3(3)
C1 N1 C8 N2 178.30(16)
C1 N1 C8 C4 -1.6(3)
C1 C2 C3 C4 -56.3(2)
C1 C9 C10 C11 -180.0(3)
C1 C9 C14 C13 179.7(2)
C2 C1 C9 C10 -93.8(2)
C2 C1 C9 C14 86.5(3)
C2 C3 C4 C5 -147.7(2)
C2 C3 C4 C8 27.5(3)
C3 C4 C5 C6 175.75(19)
C3 C4 C8 N1 1.6(3)
C3 C4 C8 N2 -178.33(19)
C4 C5 C6 C7 1.6(3)
C5 C4 C8 N1 177.04(18)
C5 C4 C8 N2 -2.9(3)
C5 C6 C7 N2 -1.2(3)
C5 C6 C7 C15 -178.55(17)
C6 C7 C15 C16 -25.2(3)
C6 C7 C15 C20 152.20(19)
C7 N2 C8 N1 -176.65(17)
C7 N2 C8 C4 3.3(3)
C7 C15 C16 C17 176.65(19)
C7 C15 C20 C19 -176.88(18)
C8 N1 C1 C2 -27.1(2)
C8 N1 C1 C9 99.3(2)
C8 N2 C7 C6 -1.1(3)
C8 N2 C7 C15 176.36(16)
C8 C4 C5 C6 0.3(3)
C9 C1 C2 C3 -69.5(2)
C9 C10 C11 C12 0.7(5)
C10 C9 C14 C13 0.0(4)
C10 C11 C12 C13 -0.9(5)
C11 C12 C13 C14 0.7(5)
C12 C13 C14 C9 -0.2(4)
C14 C9 C10 C11 -0.2(4)
C15 C16 C17 C18 0.4(3)
C16 C15 C20 C19 0.6(3)
C16 C17 C18 C19 0.3(3)
C17 C18 C19 C20 -0.5(3)
C18 C19 C20 C15 0.0(3)
C20 C15 C16 C17 -0.8(3)
C21 S1 N1 C1 117.02(15)
C21 S1 N1 C8 -65.91(18)
C21 C22 C23 C24 0.2(4)
C22 C21 C26 C25 -0.2(3)
C22 C23 C24 C25 0.2(4)
C22 C23 C24 C27 -178.5(3)
C23 C24 C25 C26 -0.7(4)
C24 C25 C26 C21 0.7(4)
C26 C21 C22 C23 -0.3(3)
C27 C24 C25 C26 178.1(3)
